data_4021041
loop_
_publ_author_name
'Roland Messer'
'Andrea Schmitz'
'Luzia Moesch'
'Robert H\"aner'

_publ_section_title
;
 Elaboration of D-(-)-Ribose into a Tricyclic, Natural Product-like Scaffold
;
_journal_name_full 'Journal of Organic Chemistry'
_journal_page_first 8558
_journal_page_last 8560
_journal_paper_doi 10.1021/jo048351+
_journal_volume 69
_journal_year 2004
_chemical_formula_sum 'C17 H16 O7'
_chemical_formula_weight 332.30
_space_group_IT_number 19
_symmetry_cell_setting orthorhombic
_symmetry_space_group_name_Hall 'P 2ac 2ab'
_symmetry_space_group_name_H-M 'P 21 21 21'
_cell_angle_alpha 90.00
_cell_angle_beta 90.00
_cell_angle_gamma 90.00
_cell_formula_units_Z 4
_cell_length_a 6.1515(5)
_cell_length_b 13.5741(12)
_cell_length_c 19.044(2)
_cell_measurement_temperature 293(2)
_cell_volume 1590.2(3)
_diffrn_ambient_temperature 293(2)
_exptl_crystal_density_diffrn 1.388
_cod_database_code 4021041

loop_
_symmetry_equiv_pos_as_xyz
'x, y, z'
'-x+1/2, -y, z+1/2'
'x+1/2, -y+1/2, -z'
'-x, y+1/2, -z+1/2'

loop_
_atom_site_label
_atom_site_type_symbol
_atom_site_fract_x
_atom_site_fract_y
_atom_site_fract_z
_atom_site_U_iso_or_equiv
_atom_site_adp_type
_atom_site_occupancy
_atom_site_symmetry_multiplicity
_atom_site_calc_flag
_atom_site_refinement_flags
_atom_site_disorder_assembly
_atom_site_disorder_group
O1 O -0.0937(3) -0.93319(11) -0.59390(8) 0.0631(5) Uani 1 1 d . . .
O2 O -0.0367(3) -1.06373(12) -0.66777(8) 0.0636(5) Uani 1 1 d . . .
O3 O -0.4624(4) -1.0864(2) -0.74919(11) 0.1119(8) Uani 1 1 d . . .
O4 O -0.2254(3) -1.12020(13) -0.50197(8) 0.0691(5) Uani 1 1 d . . .
O5 O 0.1181(3) -1.08668(12) -0.53307(8) 0.0687(5) Uani 1 1 d . . .
O6 O -0.1015(4) -1.23139(14) -0.65090(9) 0.0858(6) Uani 1 1 d . . .
O7 O -0.5687(4) -0.9401(2) -0.79112(12) 0.1351(10) Uani 1 1 d . . .
C1 C -0.0774(5) -0.76195(17) -0.61241(11) 0.0537(7) Uani 1 1 d . . .
C2 C -0.1636(6) -0.6710(2) -0.63281(14) 0.0731(9) Uani 1 1 d . . .
H2 H -0.317(5) -0.6745(18) -0.6601(13) 0.096(9) Uiso 1 1 d . . .
C3 C -0.0425(8) -0.5865(2) -0.62359(17) 0.0931(11) Uani 1 1 d . . .
H3 H -0.114(5) -0.528(2) -0.6423(13) 0.100(9) Uiso 1 1 d . . .
C4 C 0.1556(8) -0.5878(2) -0.59261(16) 0.0870(11) Uani 1 1 d . . .
H4 H 0.262(6) -0.526(3) -0.5901(17) 0.142(13) Uiso 1 1 d . . .
C5 C 0.2393(7) -0.6762(2) -0.57052(15) 0.0765(9) Uani 1 1 d . . .
H5 H 0.380(6) -0.683(2) -0.5480(13) 0.095(10) Uiso 1 1 d . . .
C6 C 0.1244(5) -0.7630(2) -0.58012(13) 0.0608(7) Uani 1 1 d . . .
H6 H 0.187(5) -0.8212(19) -0.5663(11) 0.081(9) Uiso 1 1 d . . .
C7 C -0.1990(4) -0.85343(18) -0.62411(12) 0.0529(7) Uani 1 1 d . . .
C8 C -0.3855(5) -0.8643(2) -0.65708(14) 0.0684(8) Uani 1 1 d . . .
H8 H -0.441(4) -0.8125(15) -0.6755(10) 0.053(7) Uiso 1 1 d . . .
C9 C -0.5020(5) -0.9596(2) -0.66601(15) 0.0736(8) Uani 1 1 d . . .
H5 H -0.650(5) -0.950(2) -0.6522(14) 0.108(11) Uiso 1 1 d . . .
C10 C -0.5167(6) -0.9899(3) -0.74262(18) 0.0988(11) Uani 1 1 d . . .
C11 C -0.3835(6) -1.1273(3) -0.68475(16) 0.0851(9) Uani 1 1 d . . .
H11 H -0.478(5) -1.187(2) -0.6705(13) 0.099(10) Uiso 1 1 d . . .
C12 C -0.1501(6) -1.1504(2) -0.69340(15) 0.0767(9) Uani 1 1 d . . .
H12 H -0.093(4) -1.1587(15) -0.7430(12) 0.070(7) Uiso 1 1 d . . .
C13 C -0.1596(4) -1.03089(17) -0.60874(12) 0.0569(7) Uani 1 1 d . . .
C14 C -0.3969(5) -1.0463(2) -0.62888(13) 0.0643(7) Uani 1 1 d . . .
H14 H -0.486(4) -1.0631(18) -0.5850(12) 0.081(8) Uiso 1 1 d . . .
C15 C -0.0961(6) -1.08550(16) -0.54203(12) 0.0557(6) Uani 1 1 d . . .
C16 C 0.1966(7) -1.1358(3) -0.46915(19) 0.0808(10) Uani 1 1 d . . .
H16A H 0.362(7) -1.133(3) -0.4744(15) 0.137(15) Uiso 1 1 d . . .
H16B H 0.129(6) -1.199(3) -0.4707(14) 0.123(13) Uiso 1 1 d . . .
H16C H 0.120(5) -1.1076(19) -0.4343(14) 0.087(11) Uiso 1 1 d . . .
C17 C 0.0902(9) -1.2814(4) -0.6653(3) 0.1198(15) Uani 1 1 d . . .
H17A H 0.134(7) -1.335(3) -0.6299(18) 0.158(15) Uiso 1 1 d . . .
H17B H 0.076(7) -1.294(3) -0.717(2) 0.148(17) Uiso 1 1 d . . .
H17C H 0.201(8) -1.236(3) -0.681(2) 0.20(2) Uiso 1 1 d . . .

loop_
_atom_site_aniso_label
_atom_site_aniso_U_11
_atom_site_aniso_U_22
_atom_site_aniso_U_33
_atom_site_aniso_U_23
_atom_site_aniso_U_13
_atom_site_aniso_U_12
O1 0.0563(12) 0.0502(10) 0.0827(11) 0.0088(9) -0.0199(9) -0.0064(10)
O2 0.0591(12) 0.0729(11) 0.0589(10) 0.0044(9) 0.0110(9) -0.0123(10)
O3 0.113(2) 0.135(2) 0.0878(15) -0.0260(15) -0.0406(13) -0.0139(17)
O4 0.0791(15) 0.0687(11) 0.0594(10) 0.0038(9) 0.0128(10) -0.0084(10)
O5 0.0586(14) 0.0760(12) 0.0717(11) 0.0198(9) -0.0054(10) -0.0015(11)
O6 0.1062(19) 0.0728(12) 0.0783(13) 0.0002(11) 0.0193(13) -0.0051(13)
O7 0.133(2) 0.183(2) 0.0896(15) 0.0222(17) -0.0528(15) -0.0097(19)
C1 0.058(2) 0.0557(16) 0.0472(14) 0.0013(11) 0.0010(13) 0.0056(15)
C2 0.089(3) 0.062(2) 0.0680(18) 0.0031(14) -0.0066(17) 0.0124(18)
C3 0.140(4) 0.052(2) 0.087(2) -0.0005(16) -0.009(2) 0.016(2)
C4 0.126(4) 0.057(2) 0.078(2) -0.0089(16) -0.014(2) -0.005(2)
C5 0.089(3) 0.072(2) 0.0679(18) -0.0074(16) -0.0114(19) -0.009(2)
C6 0.064(2) 0.0533(17) 0.0650(16) 0.0014(13) -0.0030(15) 0.0010(17)
C7 0.0466(19) 0.0615(17) 0.0505(14) 0.0100(13) -0.0007(13) 0.0039(15)
C8 0.059(2) 0.0745(19) 0.0716(18) 0.0148(16) -0.0085(17) 0.0079(19)
C9 0.053(2) 0.097(2) 0.0712(19) 0.0063(18) -0.0059(16) -0.0076(18)
C10 0.074(2) 0.143(3) 0.080(2) 0.007(2) -0.0304(18) -0.023(2)
C11 0.085(3) 0.094(2) 0.077(2) -0.0082(18) -0.011(2) -0.028(2)
C12 0.093(3) 0.080(2) 0.0572(18) -0.0044(16) 0.0055(17) -0.013(2)
C13 0.0546(19) 0.0570(15) 0.0590(15) 0.0060(13) -0.0030(13) -0.0111(13)
C14 0.0477(17) 0.0780(18) 0.0673(17) -0.0012(16) 0.0010(14) -0.0142(16)
C15 0.068(2) 0.0412(14) 0.0585(16) -0.0035(12) -0.0003(16) -0.0012(15)
C16 0.090(3) 0.083(2) 0.069(2) 0.0178(19) -0.014(2) 0.011(2)
C17 0.105(4) 0.124(3) 0.130(4) 0.040(3) 0.048(3) 0.029(3)

loop_
_geom_bond_atom_site_label_1
_geom_bond_atom_site_label_2
_geom_bond_distance
_geom_bond_site_symmetry_2
_geom_bond_publ_flag
O1 C7 1.387(3) . ?
O1 C13 1.415(3) . ?
O2 C13 1.426(3) . ?
O2 C12 1.453(3) . ?
O3 C10 1.357(4) . ?
O3 C11 1.432(3) . ?
O4 C15 1.199(3) . ?
O5 C15 1.328(3) . ?
O5 C16 1.469(3) . ?
O6 C17 1.388(4) . ?
O6 C12 1.397(3) . ?
O7 C10 1.188(4) . ?
C1 C6 1.385(4) . ?
C1 C2 1.398(3) . ?
C1 C7 1.466(4) . ?
C2 C3 1.379(4) . ?
C2 H2 1.08(3) . ?
C3 C4 1.354(5) . ?
C3 H3 0.98(3) . ?
C4 C5 1.371(4) . ?
C4 H4 1.06(4) . ?
C5 C6 1.386(4) . ?
C5 H5 0.97(3) . ?
C6 H6 0.92(3) . ?
C7 C8 1.316(4) . ?
C8 C9 1.488(4) . ?
C8 H8 0.86(2) . ?
C9 C14 1.518(4) . ?
C9 C10 1.519(4) . ?
C9 H5 0.96(3) . ?
C11 C12 1.479(4) . ?
C11 C14 1.533(4) . ?
C11 H11 1.03(3) . ?
C12 H12 1.01(2) . ?
C13 C15 1.522(3) . ?
C13 C14 1.524(4) . ?
C14 H14 1.02(2) . ?
C16 H16A 1.02(4) . ?
C16 H16B 0.96(3) . ?
C16 H16C 0.90(3) . ?
C17 H17A 1.03(4) . ?
C17 H17B 1.00(3) . ?
C17 H17C 0.96(5) . ?

loop_
_cod_related_entry_id
_cod_related_entry_database
_cod_related_entry_code
1 ChemSpider 9419491
